data_2005658
loop_
_publ_author_name
'Repo, T.'
'Klinga, M.'
'Leskel\"a, M.'
'Polamo, M.'
'Rieger, B.'

_publ_section_title
;
 2-(7,9-Diphenylcyclopenta[<i>a</i>]acenaphthadien-6b-yl)-2-phenylethanol
;
_journal_issue 11
_journal_name_full 'Acta Crystallographica Section C'
_journal_page_first 2910
_journal_page_last 2912
_journal_paper_doi 10.1107/S0108270196007895
_journal_volume 52
_journal_year 1996
_chemical_formula_sum 'C35 H26 O'
_chemical_formula_weight 462.56
_chemical_name_systematic
;
2-(7,9-Diphenylcyclopenta[a]acenaphthylen-6b-yl)-2-phenylethanol
;
_space_group_IT_number 2
_symmetry_cell_setting triclinic
_symmetry_space_group_name_Hall '-P 1'
_symmetry_space_group_name_H-M 'P -1'
_audit_creation_method SHELXL
_cell_angle_alpha 108.60(3)
_cell_angle_beta 111.44(3)
_cell_angle_gamma 89.96(3)
_cell_formula_units_Z 2
_cell_length_a 11.677(2)
_cell_length_b 12.431(2)
_cell_length_c 9.443(2)
_cell_measurement_reflns_used 20
_cell_measurement_temperature 193(2)
_cell_measurement_theta_max 9.23
_cell_measurement_theta_min 4.85
_cell_volume 1198.7(5)
_computing_cell_refinement 'MSC/AFC Diffractometer Control Software'
_computing_data_collection
;
MSC/AFC Diffractometer Control Software
(Molecular Structure Corporation, 1988)
;
_computing_data_reduction 'TEXSAN (Molecular Structure Corporation, 1993)'
_computing_molecular_graphics SHELXTL/PC
_computing_publication_material SHELXL93
_computing_structure_refinement 'SHELXL93 (Sheldrick, 1993)'
_computing_structure_solution 'SHELXTL/PC (Sheldrick, 1990)'
_diffrn_ambient_temperature 193(2)
_diffrn_measurement_device 'Rigaku AFC7S'
_diffrn_measurement_method \w/2\q
_diffrn_radiation_monochromator graphite
_diffrn_radiation_source 'fine--focus sealed tube'
_diffrn_radiation_type MoK\a
_diffrn_radiation_wavelength 0.71073
_diffrn_reflns_av_R_equivalents 0.0257
_diffrn_reflns_av_sigmaI/netI 0.0485
_diffrn_reflns_limit_h_max 13
_diffrn_reflns_limit_h_min 0
_diffrn_reflns_limit_k_max 14
_diffrn_reflns_limit_k_min -14
_diffrn_reflns_limit_l_max 10
_diffrn_reflns_limit_l_min -11
_diffrn_reflns_number 3972
_diffrn_reflns_theta_max 25.00
_diffrn_reflns_theta_min 2.65
_diffrn_standards_decay_% <2
_diffrn_standards_interval_count 200
_diffrn_standards_number 3
_exptl_absorpt_coefficient_mu 0.075
_exptl_absorpt_correction_type none
_exptl_crystal_colour yellow
_exptl_crystal_density_diffrn 1.282
_exptl_crystal_density_meas 1.28
_exptl_crystal_density_method flotation
_exptl_crystal_description prismatic
_exptl_crystal_F_000 488
_exptl_crystal_size_max 0.40
_exptl_crystal_size_mid 0.35
_exptl_crystal_size_min 0.30
_refine_diff_density_max 0.28
_refine_diff_density_min -0.21
_refine_ls_extinction_coef 0.012(2)
_refine_ls_extinction_method 'SHELXL93 (Sheldrick, 1993)'
_refine_ls_goodness_of_fit_all 1.056
_refine_ls_goodness_of_fit_obs 1.119
_refine_ls_hydrogen_treatment 'H atoms refined as riding model'
_refine_ls_matrix_type full
_refine_ls_number_parameters 353
_refine_ls_number_reflns 3762
_refine_ls_number_restraints 0
_refine_ls_restrained_S_all 1.080
_refine_ls_restrained_S_obs 1.119
_refine_ls_R_factor_all 0.0750
_refine_ls_R_factor_obs 0.0563
_refine_ls_shift/esd_max 0.001
_refine_ls_shift/esd_mean 0.000
_refine_ls_structure_factor_coef Fsqd
_refine_ls_weighting_scheme
;
calc w = 1/[\s^2^(F~o~^2^) + (0.058P)^2^ + 0.340P]
where P = (F~o~^2^ + 2F~c~^2^)/3
;
_refine_ls_wR_factor_all 0.1392
_refine_ls_wR_factor_obs 0.1279
_reflns_number_observed 3032
_reflns_number_total 3779
_reflns_observed_criterion F^2^>2\s(F^2^)
_cod_data_source_file mu1261.cif
_cod_data_source_block tr17
_cod_original_cell_volume 1198.7(4)
_cod_original_formula_sum 'C35 H26 O1'
_cod_database_code 2005658

loop_
_symmetry_equiv_pos_as_xyz
'x, y, z'
'-x, -y, -z'

loop_
_atom_site_aniso_label
_atom_site_aniso_U_11
_atom_site_aniso_U_22
_atom_site_aniso_U_33
_atom_site_aniso_U_12
_atom_site_aniso_U_13
_atom_site_aniso_U_23
O1 0.0604(13) 0.0560(12) 0.0379(10) 0.0095(10) 0.0263(10) 0.0135(9)
C1 0.054(2) 0.044(2) 0.0390(14) 0.0087(13) 0.0251(13) 0.0112(12)
C2 0.0301(13) 0.0371(13) 0.0297(12) 0.0051(10) 0.0099(10) 0.0093(10)
C3 0.0265(12) 0.0343(12) 0.0251(11) 0.0026(10) 0.0070(10) 0.0065(10)
C4 0.0306(13) 0.0311(12) 0.0279(12) 0.0057(10) 0.0120(10) 0.0061(10)
C5 0.0312(13) 0.0364(13) 0.0282(12) 0.0053(10) 0.0112(10) 0.0121(10)
C6 0.0281(13) 0.0336(12) 0.0275(12) 0.0065(10) 0.0092(10) 0.0079(10)
C7 0.0255(12) 0.0330(12) 0.0343(12) 0.0070(10) 0.0134(10) 0.0107(10)
C8 0.0343(13) 0.0338(13) 0.0264(12) 0.0060(10) 0.0128(10) 0.0073(10)
C9 0.0339(14) 0.0408(14) 0.0356(13) 0.0010(11) 0.0125(12) 0.0110(11)
C10 0.046(2) 0.044(2) 0.0414(15) -0.0052(13) 0.0163(13) 0.0097(12)
C11 0.059(2) 0.0313(14) 0.050(2) 0.0068(13) 0.0262(15) 0.0150(12)
C12 0.058(2) 0.040(2) 0.049(2) 0.0217(14) 0.0202(14) 0.0178(13)
C13 0.043(2) 0.052(2) 0.057(2) 0.0211(14) 0.0124(14) 0.0206(14)
C14 0.0301(14) 0.046(2) 0.050(2) 0.0099(12) 0.0097(13) 0.0142(13)
C15 0.0334(14) 0.0355(13) 0.0315(13) 0.0088(11) 0.0131(11) 0.0091(10)
C16 0.0350(14) 0.0352(13) 0.0287(12) 0.0090(11) 0.0140(11) 0.0089(10)
C17 0.049(2) 0.0348(14) 0.0364(14) 0.0113(12) 0.0217(12) 0.0099(11)
C18 0.0309(13) 0.0447(14) 0.0325(13) 0.0027(11) 0.0126(11) 0.0123(11)
C19 0.0287(14) 0.056(2) 0.0343(14) 0.0004(12) 0.0075(12) 0.0064(12)
C20 0.0302(14) 0.048(2) 0.045(2) -0.0049(12) 0.0157(12) 0.0026(13)
C21 0.041(2) 0.0382(14) 0.048(2) -0.0003(12) 0.0220(13) 0.0130(12)
C22 0.0342(14) 0.0396(14) 0.0362(14) 0.0048(11) 0.0136(12) 0.0107(11)
C23 0.0297(13) 0.0317(12) 0.0284(12) 0.0037(10) 0.0115(10) 0.0054(10)
C24 0.0322(14) 0.0441(15) 0.0366(14) 0.0074(11) 0.0119(11) 0.0107(11)
C25 0.0265(14) 0.056(2) 0.047(2) 0.0061(12) 0.0080(12) 0.0103(13)
C26 0.035(2) 0.066(2) 0.039(2) 0.0069(14) -0.0006(13) 0.0146(14)
C27 0.044(2) 0.065(2) 0.0358(15) 0.0028(14) 0.0060(13) 0.0212(14)
C28 0.0331(14) 0.0455(15) 0.0369(14) 0.0001(12) 0.0067(11) 0.0155(12)
C29 0.0305(13) 0.0324(13) 0.0317(13) 0.0049(10) 0.0078(10) 0.0095(10)
C30 0.041(2) 0.055(2) 0.0373(15) 0.0150(13) 0.0094(12) 0.0038(12)
C31 0.051(2) 0.095(3) 0.037(2) 0.036(2) 0.0110(14) 0.013(2)
C32 0.120(3) 0.082(3) 0.042(2) 0.069(3) 0.035(2) 0.029(2)
C33 0.117(3) 0.045(2) 0.041(2) 0.027(2) 0.038(2) 0.0201(14)
C34 0.065(2) 0.0402(15) 0.0342(14) 0.0091(13) 0.0231(14) 0.0138(11)
C35 0.0388(14) 0.0414(14) 0.0248(12) 0.0088(11) 0.0141(11) 0.0068(10)

loop_
_atom_site_label
_atom_site_occupancy
_atom_site_fract_x
_atom_site_fract_y
_atom_site_fract_z
_atom_site_U_iso_or_equiv
_atom_site_thermal_displace_type
_atom_site_calc_flag
_atom_site_refinement_flags
_atom_site_type_symbol
O1 1 0.8696(2) 0.8299(2) 0.5653(2) 0.0499(5) Uani d . O
H1 1 0.8225 0.8797 0.5504 0.18(3) Uiso calc R H
C1 1 0.8565(3) 0.7482(2) 0.4122(3) 0.0445(7) Uani d . C
H1A 1 0.7693 0.7114 0.3528 0.059(9) Uiso calc R H
H1B 1 0.9097 0.6878 0.4300 0.071(10) Uiso calc R H
C2 1 0.8927(2) 0.8044(2) 0.3114(3) 0.0333(6) Uani d . C
H2A 1 0.9767 0.8487 0.3826 0.040(7) Uiso calc R H
C3 1 0.9079(2) 0.7166(2) 0.1543(3) 0.0305(5) Uani d . C
C4 1 0.9607(2) 0.7862(2) 0.0807(3) 0.0307(5) Uani d . C
C5 1 0.8680(2) 0.7864(2) -0.0560(3) 0.0317(5) Uani d . C
H5A 1 0.8749 0.8293 -0.1203 0.030(6) Uiso calc R H
C6 1 0.7561(2) 0.7132(2) -0.0938(3) 0.0309(5) Uani d . C
C7 1 0.7802(2) 0.6653(2) 0.0230(3) 0.0306(5) Uani d . C
C8 1 0.7446(2) 0.5550(2) 0.0294(3) 0.0319(5) Uani d . C
C9 1 0.6392(2) 0.4767(2) -0.0439(3) 0.0376(6) Uani d . C
H9A 1 0.5632 0.4938 -0.1100 0.052(8) Uiso calc R H
C10 1 0.6462(3) 0.3703(2) -0.0190(3) 0.0450(7) Uani d . C
H10A 1 0.5733 0.3162 -0.0700 0.045(7) Uiso calc R H
C11 1 0.7537(3) 0.3418(2) 0.0756(3) 0.0450(7) Uani d . C
H11A 1 0.7539 0.2695 0.0897 0.046(7) Uiso calc R H
C12 1 0.9825(3) 0.4015(2) 0.2480(3) 0.0486(7) Uani d . C
H12A 1 0.9926(3) 0.3322(2) 0.2709(3) 0.054(8) Uiso calc R H
C13 1 1.0819(3) 0.4828(2) 0.3074(4) 0.0522(7) Uani d . C
H13A 1 1.1611 0.4680 0.3693 0.066(9) Uiso calc R H
C14 1 1.0719(2) 0.5884(2) 0.2806(3) 0.0446(7) Uani d . C
H14A 1 1.1432 0.6435 0.3240 0.037(7) Uiso calc R H
C15 1 0.9587(2) 0.6106(2) 0.1915(3) 0.0339(6) Uani d . C
C16 1 0.8564(2) 0.5250(2) 0.1265(3) 0.0330(5) Uani d . C
C17 1 0.8642(2) 0.4198(2) 0.1523(3) 0.0392(6) Uani d . C
C18 1 1.1720(2) 0.8587(2) 0.3050(3) 0.0362(6) Uani d . C
H18A 1 1.1506 0.8190 0.3647 0.038(7) Uiso calc R H
C19 1 1.2881(2) 0.9210(2) 0.3702(3) 0.0433(6) Uani d . C
H19A 1 1.3451 0.9237 0.4735 0.054(8) Uiso calc R H
C20 1 1.3221(2) 0.9795(2) 0.2871(3) 0.0441(7) Uani d . C
H20A 1 1.4017 1.0232 0.3330 0.049(8) Uiso calc R H
C21 1 1.2384(2) 0.9737(2) 0.1352(3) 0.0414(6) Uani d . C
H21A 1 1.2612 1.0127 0.0759 0.042(7) Uiso calc R H
C22 1 1.1222(2) 0.9115(2) 0.0701(3) 0.0373(6) Uani d . C
H22A 1 1.0660 0.9089 -0.0338 0.052(8) Uiso calc R H
C23 1 1.0849(2) 0.8524(2) 0.1528(3) 0.0311(5) Uani d . C
C24 1 0.5271(2) 0.6638(2) -0.2419(3) 0.0389(6) Uani d . C
H24A 1 0.5205 0.6617 -0.1454 0.049(8) Uiso calc R H
C25 1 0.4209(2) 0.6398(2) -0.3822(3) 0.0472(7) Uani d . C
H25A 1 0.3425 0.6197 -0.3821 0.048(8) Uiso calc R H
C26 1 0.4293(3) 0.6451(3) -0.5210(3) 0.0521(7) Uani d . C
H26A 1 0.3568 0.6282 -0.6172 0.066(9) Uiso calc R H
C27 1 0.5429(3) 0.6751(2) -0.5206(3) 0.0503(7) Uani d . C
H27A 1 0.5484 0.6802 -0.6162 0.051(8) Uiso calc R H
C28 1 0.6492(2) 0.6977(2) -0.3819(3) 0.0402(6) Uani d . C
H28A 1 0.7271 0.7181 -0.3829 0.034(6) Uiso calc R H
C29 1 0.6428(2) 0.6907(2) -0.2409(3) 0.0332(5) Uani d . C
C30 1 0.6797(3) 0.8678(3) 0.2113(3) 0.0489(7) Uani d . C
H30A 1 0.6433 0.7935 0.1918 0.067(10) Uiso calc R H
C31 1 0.6040(3) 0.9501(3) 0.1789(3) 0.0656(10) Uani d . C
H31A 1 0.5164 0.9312 0.1346 0.069(10) Uiso calc R H
C32 1 0.6548(4) 1.0583(3) 0.2105(4) 0.0778(12) Uani d . C
H32A 1 0.6028 1.1152 0.1912 0.085(11) Uiso calc R H
C33 1 0.7839(4) 1.0845(3) 0.2714(4) 0.0639(10) Uani d . C
H33A 1 0.8205 1.1592 0.2932 0.074(10) Uiso calc R H
C34 1 0.8573(3) 1.0009(2) 0.2994(3) 0.0450(7) Uani d . C
H34A 1 0.9449 1.0185 0.3391 0.063(9) Uiso calc R H
C35 1 0.8073(2) 0.8923(2) 0.2715(3) 0.0356(6) Uani d . C

loop_
_atom_type_symbol
_atom_type_description
_atom_type_scat_dispersion_real
_atom_type_scat_dispersion_imag
_atom_type_scat_source
C C 0.0033 0.0016 'International Tables Vol C Tables 4.2.6.8 and 6.1.1.4'
H H 0.0000 0.0000 'International Tables Vol C Tables 4.2.6.8 and 6.1.1.4'
O O 0.0106 0.0060 'International Tables Vol C Tables 4.2.6.8 and 6.1.1.4'

loop_
_geom_angle_atom_site_label_1
_geom_angle_atom_site_label_2
_geom_angle_atom_site_label_3
_geom_angle
_geom_angle_publ_flag
C1 O1 H1 109.5 yes
O1 C1 C2 111.2(2) yes
O1 C1 H1A 109.4 ?
C2 C1 H1A 109.4 ?
O1 C1 H1B 109.4 ?
C2 C1 H1B 109.4 ?
H1A C1 H1B 108.0 ?
C1 C2 C35 111.1(2) yes
C1 C2 C3 114.6(2) yes
C35 C2 C3 112.6(2) yes
C1 C2 H2A 105.9 ?
C35 C2 H2A 105.9 ?
C3 C2 H2A 105.9 ?
C4 C3 C7 102.7(2) yes
C4 C3 C15 125.0(2) yes
C7 C3 C15 101.6(2) yes
C4 C3 C2 107.7(2) yes
C7 C3 C2 109.3(2) yes
C15 C3 C2 109.4(2) yes
C5 C4 C23 125.6(2) ?
C5 C4 C3 107.1(2) ?
C23 C4 C3 126.9(2) ?
C4 C5 C6 112.2(2) ?
C4 C5 H5A 123.9 ?
C6 C5 H5A 123.9 ?
C7 C6 C5 107.6(2) ?
C7 C6 C29 127.9(2) ?
C5 C6 C29 124.3(2) ?
C6 C7 C8 135.8(2) ?
C6 C7 C3 109.5(2) ?
C8 C7 C3 109.3(2) ?
C9 C8 C16 118.5(2) ?
C9 C8 C7 136.0(2) ?
C16 C8 C7 105.2(2) ?
C8 C9 C10 118.7(2) ?
C8 C9 H9A 120.6 ?
C10 C9 H9A 120.6 ?
C11 C10 C9 122.8(2) ?
C11 C10 H10A 118.6 ?
C9 C10 H10A 118.6(2) ?
C10 C11 C17 120.2(2) ?
C10 C11 H11A 119.9 ?
C17 C11 H11A 119.9 ?
C13 C12 C17 120.1(3) ?
C13 C12 H12A 119.9 ?
C17 C12 H12A 119.9 ?
C12 C13 C14 122.4(3) ?
C12 C13 H13A 118.8 ?
C14 C13 H13A 118.8 ?
C15 C14 C13 119.4(3) ?
C15 C14 H14A 120.3 ?
C13 C14 H14A 120.3 ?
C14 C15 C16 118.1(2) ?
C14 C15 C3 134.7(2) ?
C16 C15 C3 106.9(2) ?
C17 C16 C15 123.5(2) ?
C17 C16 C8 123.2(2) ?
C15 C16 C8 113.3(2) ?
C16 C17 C12 116.5(2) ?
C16 C17 C11 116.6(2) ?
C12 C17 C11 126.9(2) ?
C19 C18 C23 121.5(2) ?
C19 C18 H18A 119.2 ?
C23 C18 H18A 119.2 ?
C20 C19 C18 120.8(2) ?
C20 C19 H19A 119.6 ?
C18 C19 H19A 119.6 ?
C19 C20 C21 119.0(2) ?
C19 C20 H20A 120.5 ?
C21 C20 H20A 120.5 ?
C22 C21 C20 120.3(2) ?
C22 C21 H21A 119.9 ?
C20 C21 H21A 119.9 ?
C21 C22 C23 121.8(2) ?
C21 C22 H22A 119.1 ?
C23 C22 H22A 119.1 ?
C22 C23 C18 116.6(2) ?
C22 C23 C4 120.9(2) ?
C18 C23 C4 122.5(2) ?
C29 C24 C25 120.8(2) ?
C29 C24 H24A 119.6 ?
C25 C24 H24A 119.6 ?
C26 C25 C24 120.0(3) ?
C26 C25 H25A 120.0 ?
C24 C25 H25A 120.0 ?
C25 C26 C27 119.9(3) ?
C25 C26 H26A 120.1 ?
C27 C26 H26A 120.1 ?
C26 C27 C28 120.4(3) ?
C26 C27 H27A 119.8 ?
C28 C27 H27A 119.8 ?
C27 C28 C29 120.5(2) ?
C27 C28 H28A 119.7 ?
C29 C28 H28A 119.7 ?
C24 C29 C28 118.4(2) ?
C24 C29 C6 121.1(2) ?
C28 C29 C6 120.6(2) ?
C35 C30 C31 120.9(3) ?
C35 C30 H30A 119.5 ?
C31 C30 H30A 119.5 ?
C32 C31 C30 120.4(3) ?
C32 C31 H31A 119.8 ?
C30 C31 H31A 119.8 ?
C31 C32 C33 119.4(3) ?
C31 C32 H32A 120.3 ?
C33 C32 H32A 120.3 ?
C34 C33 C32 119.3(3) ?
C34 C33 H33A 120.3 ?
C32 C33 H33A 120.3 ?
C35 C34 C33 121.8(3) ?
C35 C34 H34A 119.1 ?
C33 C34 H34A 119.1 ?
C34 C35 C30 118.2(3) ?
C34 C35 C2 119.7(2) ?
C30 C35 C2 122.0(2) ?

loop_
_geom_bond_atom_site_label_1
_geom_bond_atom_site_label_2
_geom_bond_distance
_geom_bond_publ_flag
O1 C1 1.430(3) yes
O1 H1 0.84 yes
C1 C2 1.513(3) yes
C1 H1A 0.99 ?
C1 H1B 0.99 ?
C2 C35 1.523(3) yes
C2 C3 1.607(3) yes
C2 H2A 1.00 ?
C3 C4 1.520(3) yes
C3 C7 1.521(3) yes
C3 C15 1.534(3) yes
C4 C5 1.349(3) yes
C4 C23 1.471(3) yes
C5 C6 1.455(3) yes
C5 H5A 0.95 ?
C6 C7 1.357(3) yes
C6 C29 1.472(3) yes
C7 C8 1.459(3) yes
C8 C9 1.375(3) ?
C8 C16 1.424(3) yes
C9 C10 1.412(4) ?
C9 H9A 0.95 ?
C10 C11 1.372(4) ?
C10 H10A 0.95 ?
C11 C17 1.414(4) ?
C11 H11A 0.95 ?
C12 C13 1.359(4) ?
C12 C17 1.413(4) ?
C12 H12A 0.95 ?
C13 C14 1.411(4) ?
C13 H13A 0.95 ?
C14 C15 1.366(3) ?
C14 H14A 0.95 ?
C15 C16 1.409(3) yes
C16 C17 1.401(3) ?
C18 C19 1.380(3) ?
C18 C23 1.403(3) ?
C18 H18A 0.95 ?
C19 C20 1.376(4) ?
C19 H19A 0.95 ?
C20 C21 1.388(4) ?
C20 H20A 0.95 ?
C21 C22 1.380(3) ?
C21 H21A 0.95 ?
C22 C23 1.398(3) ?
C22 H22A 0.95 ?
C24 C29 1.388(3) ?
C24 C25 1.389(3) ?
C24 H24A 0.95 ?
C25 C26 1.371(4) ?
C25 H25A 0.95 ?
C26 C27 1.377(4) ?
C26 H26A 0.95 ?
C27 C28 1.383(4) ?
C27 H27A 0.95 ?
C28 C29 1.390(3) ?
C28 H28A 0.95 ?
C30 C35 1.381(4) ?
C30 C31 1.386(4) ?
C30 H30A 0.95 ?
C31 C32 1.365(5) ?
C31 H31A 0.95 ?
C32 C33 1.399(5) ?
C32 H32A 0.95 ?
C33 C34 1.376(4) ?
C33 H33A 0.95 ?
C34 C35 1.376(4) ?
C34 H34A 0.95 ?

loop_
_geom_torsion_atom_site_label_1
_geom_torsion_atom_site_label_2
_geom_torsion_atom_site_label_3
_geom_torsion_atom_site_label_4
_geom_torsion
O1 C1 C2 C35 -62.9(3)
O1 C1 C2 C3 168.0(2)
C1 C2 C3 C4 -172.5(2)
C35 C2 C3 C4 59.2(2)
C1 C2 C3 C7 76.6(3)
C35 C2 C3 C7 -51.7(3)
C1 C2 C3 C15 -33.9(3)
C35 C2 C3 C15 -162.2(2)
C7 C3 C4 C5 8.4(2)
C15 C3 C4 C5 122.6(2)
C2 C3 C4 C5 -107.0(2)
C7 C3 C4 C23 -178.0(2)
C15 C3 C4 C23 -63.8(3)
C2 C3 C4 C23 66.6(3)
C23 C4 C5 C6 -179.1(2)
C3 C4 C5 C6 -5.4(3)
C4 C5 C6 C7 -0.3(3)
C4 C5 C6 C29 -175.9(2)
C5 C6 C7 C8 -144.4(3)
C29 C6 C7 C8 31.0(4)
C5 C6 C7 C3 6.0(2)
C29 C6 C7 C3 -178.6(2)
C4 C3 C7 C6 -8.8(2)
C15 C3 C7 C6 -139.1(2)
C2 C3 C7 C6 105.4(2)
C4 C3 C7 C8 149.7(2)
C15 C3 C7 C8 19.5(2)
C2 C3 C7 C8 -96.1(2)
C6 C7 C8 C9 -37.6(5)
C3 C7 C8 C9 171.9(2)
C6 C7 C8 C16 135.3(3)
C3 C7 C8 C16 -15.2(2)
C16 C8 C9 C10 0.3(3)
C7 C8 C9 C10 172.5(2)
C8 C9 C10 C11 0.2(4)
C9 C10 C11 C17 -0.5(4)
C17 C12 C13 C14 1.5(4)
C12 C13 C14 C15 -0.2(4)
C13 C14 C15 C16 -1.5(4)
C13 C14 C15 C3 171.0(3)
C4 C3 C15 C14 55.6(4)
C7 C3 C15 C14 170.3(3)
C2 C3 C15 C14 -74.2(3)
C4 C3 C15 C16 -131.3(2)
C7 C3 C15 C16 -16.6(2)
C2 C3 C15 C16 98.9(2)
C14 C15 C16 C17 1.9(3)
C3 C15 C16 C17 -172.6(2)
C14 C15 C16 C8 -177.0(2)
C3 C15 C16 C8 8.5(3)
C9 C8 C16 C17 -0.5(3)
C7 C8 C16 C17 -174.9(2)
C9 C8 C16 C15 178.4(2)
C7 C8 C16 C15 4.0(3)
C15 C16 C17 C12 -0.5(3)
C8 C16 C17 C12 178.3(2)
C15 C16 C17 C11 -178.6(2)
C8 C16 C17 C11 0.2(3)
C13 C12 C17 C16 -1.2(4)
C13 C12 C17 C11 176.6(3)
C10 C11 C17 C16 0.3(4)
C10 C11 C17 C12 -177.5(2)
C23 C18 C19 C20 0.0(4)
C18 C19 C20 C21 -0.8(4)
C19 C20 C21 C22 1.0(4)
C20 C21 C22 C23 -0.3(4)
C21 C22 C23 C18 -0.5(3)
C21 C22 C23 C4 -179.7(2)
C19 C18 C23 C22 0.6(3)
C19 C18 C23 C4 179.9(2)
C5 C4 C23 C22 -8.5(3)
C3 C4 C23 C22 179.1(2)
C5 C4 C23 C18 172.3(2)
C3 C4 C23 C18 -0.1(4)
C29 C24 C25 C26 -1.5(4)
C24 C25 C26 C27 -0.4(4)
C25 C26 C27 C28 1.3(5)
C26 C27 C28 C29 -0.1(4)
C25 C24 C29 C28 2.6(4)
C25 C24 C29 C6 -178.3(2)
C27 C28 C29 C24 -1.7(4)
C27 C28 C29 C6 179.1(2)
C7 C6 C29 C24 32.9(4)
C5 C6 C29 C24 -152.4(2)
C7 C6 C29 C28 -148.0(3)
C5 C6 C29 C28 26.8(3)
C35 C30 C31 C32 -1.8(4)
C30 C31 C32 C33 1.8(4)
C31 C32 C33 C34 -0.4(4)
C32 C33 C34 C35 -1.1(4)
C33 C34 C35 C30 1.1(4)
C33 C34 C35 C2 -177.3(2)
C31 C30 C35 C34 0.4(4)
C31 C30 C35 C2 178.7(2)
C1 C2 C35 C34 129.9(2)
C3 C2 C35 C34 -100.0(3)
C1 C2 C35 C30 -48.5(3)
C3 C2 C35 C30 81.7(3)
